data_7160580
loop_
_publ_author_name
'Zhu, Chen'
'Zhang, Jing'
'Yang, Jiaxin'
'Li, Xinxin'
'Wang, Xinyu'
'Shi, Hu'
'Jin, Hui'
'Zhang, Lixin'

_publ_section_title
;
 Ketenes as dienophiles in aza-Diels-Alder reactions with
 dicyanohydrazones for accessing pyridazin-3(2<i>H</i>)-ones.
;
_journal_issue 25
_journal_name_full 'Organic &amp; biomolecular chemistry'
_journal_page_first 6220
_journal_page_last 6224
_journal_paper_doi 10.1039/d5ob00844a
_journal_volume 23
_journal_year 2025
_chemical_formula_sum 'C15 H16 N4 O'
_chemical_formula_weight 268.32
_space_group_crystal_system orthorhombic
_space_group_IT_number 61
_space_group_name_Hall '-P 2ac 2ab'
_space_group_name_H-M_alt 'P b c a'
_atom_sites_solution_hydrogens geom
_audit_creation_method SHELXL-2014/7
_audit_update_record
;
2024-08-27 deposited with the CCDC.	2025-05-28 downloaded from the CCDC.
;
_cell_angle_alpha 90
_cell_angle_beta 90
_cell_angle_gamma 90
_cell_formula_units_Z 8
_cell_length_a 11.6652(12)
_cell_length_b 11.4053(12)
_cell_length_c 22.148(2)
_cell_measurement_reflns_used 5582
_cell_measurement_temperature 296(2)
_cell_measurement_theta_max 19.68
_cell_measurement_theta_min 2.54
_cell_volume 2946.7(5)
_computing_structure_refinement 'SHELXL-2014/7 (Sheldrick, 2014)'
_diffrn_ambient_temperature 296(2)
_diffrn_measured_fraction_theta_full 0.998
_diffrn_measured_fraction_theta_max 0.998
_diffrn_measurement_device_type CCD
_diffrn_radiation_type MoK\a
_diffrn_radiation_wavelength 0.71073
_diffrn_reflns_av_R_equivalents 0.1179
_diffrn_reflns_av_unetI/netI 0.0474
_diffrn_reflns_Laue_measured_fraction_full 0.998
_diffrn_reflns_Laue_measured_fraction_max 0.998
_diffrn_reflns_limit_h_max 13
_diffrn_reflns_limit_h_min -13
_diffrn_reflns_limit_k_max 13
_diffrn_reflns_limit_k_min -13
_diffrn_reflns_limit_l_max 26
_diffrn_reflns_limit_l_min -26
_diffrn_reflns_number 52590
_diffrn_reflns_point_group_measured_fraction_full 0.998
_diffrn_reflns_point_group_measured_fraction_max 0.998
_diffrn_reflns_theta_full 25.101
_diffrn_reflns_theta_max 25.101
_diffrn_reflns_theta_min 2.536
_exptl_absorpt_coefficient_mu 0.080
_exptl_absorpt_correction_type multi-scan
_exptl_absorpt_process_details sadabs
_exptl_crystal_colour colorless
_exptl_crystal_density_diffrn 1.210
_exptl_crystal_description block
_exptl_crystal_F_000 1136
_exptl_crystal_size_max 0.200
_exptl_crystal_size_mid 0.200
_exptl_crystal_size_min 0.200
_exptl_transmission_factor_max 0.864
_exptl_transmission_factor_min 0.864
_refine_diff_density_max 0.183
_refine_diff_density_min -0.211
_refine_diff_density_rms 0.046
_refine_ls_extinction_method none
_refine_ls_goodness_of_fit_ref 1.158
_refine_ls_hydrogen_treatment constr
_refine_ls_matrix_type full
_refine_ls_number_parameters 184
_refine_ls_number_reflns 2620
_refine_ls_number_restraints 0
_refine_ls_restrained_S_all 1.158
_refine_ls_R_factor_all 0.1454
_refine_ls_R_factor_gt 0.0921
_refine_ls_shift/su_max 0.000
_refine_ls_shift/su_mean 0.000
_refine_ls_structure_factor_coef Fsqd
_refine_ls_weighting_details 'w=1/[\s^2^(Fo^2^)+(0.0840P)^2^+2.6141P] where P=(Fo^2^+2Fc^2^)/3'
_refine_ls_weighting_scheme calc
_refine_ls_wR_factor_gt 0.1930
_refine_ls_wR_factor_ref 0.2229
_reflns_Friedel_coverage 0.000
_reflns_number_gt 1718
_reflns_number_total 2620
_reflns_threshold_expression 'I > 2\s(I)'
_cod_data_source_file d5ob00844a2.cif
_cod_data_source_block 1_a
_cod_depositor_comments 'Adding full bibliography for 7160580.cif.'
_cod_database_code 7160580
_shelx_shelxl_version_number 2014/7
_shelx_space_group_comment
;
The symmetry employed for this shelxl refinement is uniquely defined
by the following loop, which should always be used as a source of
symmetry information in preference to the above space-group names.
They are only intended as comments.
;
_shelx_estimated_absorpt_t_min 0.984
_shelx_estimated_absorpt_t_max 0.984

loop_
_space_group_symop_operation_xyz
'x, y, z'
'-x+1/2, -y, z+1/2'
'-x, y+1/2, -z+1/2'
'x+1/2, -y+1/2, -z'
'-x, -y, -z'
'x-1/2, y, -z-1/2'
'x, -y-1/2, z-1/2'
'-x-1/2, y-1/2, z'

loop_
_atom_site_label
_atom_site_type_symbol
_atom_site_fract_x
_atom_site_fract_y
_atom_site_fract_z
_atom_site_U_iso_or_equiv
_atom_site_adp_type
_atom_site_occupancy
_atom_site_site_symmetry_order
_atom_site_calc_flag
_atom_site_refinement_flags_posn
_atom_site_refinement_flags_adp
_atom_site_refinement_flags_occupancy
_atom_site_disorder_assembly
_atom_site_disorder_group
C1 C 0.0827(3) 0.2896(4) 0.31513(19) 0.0610(11) Uani 1 1 d . . . . .
C2 C 0.0588(4) 0.1670(4) 0.2902(3) 0.0905(17) Uani 1 1 d . . . . .
H2A H 0.0657 0.1104 0.3221 0.136 Uiso 1 1 calc R U . . .
H2B H 0.1132 0.1491 0.2590 0.136 Uiso 1 1 calc R U . . .
H2C H -0.0174 0.1643 0.2739 0.136 Uiso 1 1 calc R U . . .
C3 C -0.0102(4) 0.3207(8) 0.3597(3) 0.168(4) Uani 1 1 d . . . . .
H3A H -0.0040 0.2710 0.3946 0.252 Uiso 1 1 calc R U . . .
H3B H -0.0839 0.3097 0.3413 0.252 Uiso 1 1 calc R U . . .
H3C H -0.0019 0.4011 0.3718 0.252 Uiso 1 1 calc R U . . .
C4 C 0.0800(6) 0.3741(5) 0.2612(3) 0.126(3) Uani 1 1 d . . . . .
H4A H 0.0065 0.3696 0.2418 0.190 Uiso 1 1 calc R U . . .
H4B H 0.1388 0.3527 0.2329 0.190 Uiso 1 1 calc R U . . .
H4C H 0.0930 0.4527 0.2751 0.190 Uiso 1 1 calc R U . . .
C5 C 0.2005(3) 0.2993(3) 0.34467(17) 0.0484(10) Uani 1 1 d . . . . .
C6 C 0.2856(4) 0.2153(4) 0.33784(19) 0.0603(11) Uani 1 1 d . . . . .
H6 H 0.2695 0.1480 0.3158 0.072 Uiso 1 1 calc R U . . .
C7 C 0.3940(3) 0.2285(3) 0.36284(19) 0.0572(11) Uani 1 1 d . . . . .
H7 H 0.4492 0.1705 0.3577 0.069 Uiso 1 1 calc R U . . .
C8 C 0.4189(3) 0.3275(3) 0.39518(16) 0.0450(9) Uani 1 1 d . . . . .
C9 C 0.3362(3) 0.4115(3) 0.40331(18) 0.0530(10) Uani 1 1 d . . . . .
H9 H 0.3526 0.4784 0.4257 0.064 Uiso 1 1 calc R U . . .
C10 C 0.2292(3) 0.3970(4) 0.37851(18) 0.0555(11) Uani 1 1 d . . . . .
H10 H 0.1742 0.4548 0.3847 0.067 Uiso 1 1 calc R U . . .
C11 C 0.5861(3) 0.2726(3) 0.46018(17) 0.0477(9) Uani 1 1 d . . . . .
C12 C 0.6912(3) 0.3110(3) 0.48271(18) 0.0521(10) Uani 1 1 d . . . . .
H12 H 0.7267 0.2676 0.5130 0.062 Uiso 1 1 calc R U . . .
C13 C 0.7441(3) 0.4103(3) 0.46187(16) 0.0443(9) Uani 1 1 d . . . . .
C14 C 0.6839(3) 0.4727(3) 0.41527(17) 0.0456(9) Uani 1 1 d . . . . .
C15 C 0.7363(3) 0.5702(4) 0.38483(19) 0.0571(11) Uani 1 1 d . . . . .
N1 N 0.5330(2) 0.3482(2) 0.41828(13) 0.0445(8) Uani 1 1 d . . . . .
N2 N 0.5825(3) 0.4445(3) 0.39557(14) 0.0484(8) Uani 1 1 d . . . . .
N3 N 0.7815(4) 0.6449(4) 0.3607(2) 0.0863(14) Uani 1 1 d . . . . .
N4 N 0.8454(3) 0.4500(3) 0.48199(14) 0.0554(9) Uani 1 1 d . . . . .
H4D H 0.8815 0.4124 0.5098 0.066 Uiso 1 1 calc R U . . .
H4E H 0.8743 0.5131 0.4671 0.066 Uiso 1 1 calc R U . . .
O1 O 0.5349(2) 0.1806(2) 0.47389(13) 0.0630(8) Uani 1 1 d . . . . .

loop_
_atom_site_aniso_label
_atom_site_aniso_U_11
_atom_site_aniso_U_22
_atom_site_aniso_U_33
_atom_site_aniso_U_23
_atom_site_aniso_U_13
_atom_site_aniso_U_12
C1 0.054(3) 0.067(3) 0.063(3) -0.006(2) -0.011(2) -0.001(2)
C2 0.083(4) 0.079(3) 0.110(4) 0.003(3) -0.031(3) -0.024(3)
C3 0.046(3) 0.304(11) 0.153(6) -0.116(7) 0.000(4) -0.007(5)
C4 0.141(5) 0.094(4) 0.144(6) 0.042(4) -0.083(5) -0.026(4)
C5 0.046(2) 0.051(2) 0.048(2) 0.0033(19) 0.0016(18) -0.0005(18)
C6 0.060(3) 0.054(2) 0.067(3) -0.011(2) 0.001(2) -0.006(2)
C7 0.045(2) 0.049(2) 0.077(3) -0.006(2) 0.003(2) 0.0038(19)
C8 0.041(2) 0.044(2) 0.050(2) 0.0070(18) 0.0033(17) -0.0038(17)
C9 0.044(2) 0.048(2) 0.066(3) -0.008(2) -0.002(2) 0.0018(19)
C10 0.049(2) 0.051(2) 0.067(3) -0.006(2) -0.001(2) 0.0045(19)
C11 0.046(2) 0.043(2) 0.055(2) 0.0081(18) 0.0053(19) 0.0062(19)
C12 0.047(2) 0.052(2) 0.057(2) 0.012(2) -0.0047(19) 0.0030(19)
C13 0.039(2) 0.046(2) 0.048(2) -0.0001(18) 0.0042(18) 0.0044(18)
C14 0.044(2) 0.042(2) 0.051(2) 0.0063(18) -0.0026(18) -0.0011(17)
C15 0.051(2) 0.060(3) 0.060(2) 0.018(2) -0.010(2) -0.007(2)
N1 0.0399(17) 0.0425(17) 0.0510(18) 0.0068(15) 0.0013(15) -0.0040(14)
N2 0.0454(19) 0.0442(18) 0.0556(19) 0.0076(15) 0.0005(15) -0.0034(15)
N3 0.083(3) 0.087(3) 0.088(3) 0.036(2) -0.010(2) -0.031(2)
N4 0.0453(19) 0.055(2) 0.065(2) 0.0129(16) -0.0096(17) 0.0004(16)
O1 0.0542(17) 0.0501(17) 0.085(2) 0.0234(14) 0.0032(14) -0.0073(14)

loop_
_atom_type_symbol
_atom_type_description
_atom_type_scat_dispersion_real
_atom_type_scat_dispersion_imag
_atom_type_scat_source
C C 0.0033 0.0016 'International Tables Vol C Tables 4.2.6.8 and 6.1.1.4'
H H 0.0000 0.0000 'International Tables Vol C Tables 4.2.6.8 and 6.1.1.4'
N N 0.0061 0.0033 'International Tables Vol C Tables 4.2.6.8 and 6.1.1.4'
O O 0.0106 0.0060 'International Tables Vol C Tables 4.2.6.8 and 6.1.1.4'

loop_
_geom_angle_atom_site_label_1
_geom_angle_atom_site_label_2
_geom_angle_atom_site_label_3
_geom_angle
_geom_angle_site_symmetry_1
_geom_angle_site_symmetry_3
_geom_angle_publ_flag
C3 C1 C5 110.4(4) . . ?
C3 C1 C2 108.7(5) . . ?
C5 C1 C2 112.7(4) . . ?
C3 C1 C4 110.3(5) . . ?
C5 C1 C4 107.8(4) . . ?
C2 C1 C4 106.8(4) . . ?
C1 C2 H2A 109.5 . . ?
C1 C2 H2B 109.5 . . ?
H2A C2 H2B 109.5 . . ?
C1 C2 H2C 109.5 . . ?
H2A C2 H2C 109.5 . . ?
H2B C2 H2C 109.5 . . ?
C1 C3 H3A 109.5 . . ?
C1 C3 H3B 109.5 . . ?
H3A C3 H3B 109.5 . . ?
C1 C3 H3C 109.5 . . ?
H3A C3 H3C 109.5 . . ?
H3B C3 H3C 109.5 . . ?
C1 C4 H4A 109.5 . . ?
C1 C4 H4B 109.5 . . ?
H4A C4 H4B 109.5 . . ?
C1 C4 H4C 109.5 . . ?
H4A C4 H4C 109.5 . . ?
H4B C4 H4C 109.5 . . ?
C10 C5 C6 116.2(3) . . ?
C10 C5 C1 120.6(3) . . ?
C6 C5 C1 123.2(3) . . ?
C7 C6 C5 122.2(4) . . ?
C7 C6 H6 118.9 . . ?
C5 C6 H6 118.9 . . ?
C8 C7 C6 119.4(4) . . ?
C8 C7 H7 120.3 . . ?
C6 C7 H7 120.3 . . ?
C7 C8 C9 119.7(3) . . ?
C7 C8 N1 121.0(3) . . ?
C9 C8 N1 119.1(3) . . ?
C8 C9 C10 120.2(4) . . ?
C8 C9 H9 119.9 . . ?
C10 C9 H9 119.9 . . ?
C9 C10 C5 122.2(4) . . ?
C9 C10 H10 118.9 . . ?
C5 C10 H10 118.9 . . ?
O1 C11 C12 126.8(4) . . ?
O1 C11 N1 117.7(3) . . ?
C12 C11 N1 115.5(3) . . ?
C13 C12 C11 122.3(4) . . ?
C13 C12 H12 118.8 . . ?
C11 C12 H12 118.8 . . ?
N4 C13 C12 124.3(3) . . ?
N4 C13 C14 120.1(3) . . ?
C12 C13 C14 115.5(3) . . ?
N2 C14 C15 114.9(3) . . ?
N2 C14 C13 124.2(3) . . ?
C15 C14 C13 120.8(3) . . ?
N3 C15 C14 177.4(5) . . ?
N2 N1 C11 124.0(3) . . ?
N2 N1 C8 113.5(3) . . ?
C11 N1 C8 122.5(3) . . ?
C14 N2 N1 118.0(3) . . ?
C13 N4 H4D 120.0 . . ?
C13 N4 H4E 120.0 . . ?
H4D N4 H4E 120.0 . . ?

loop_
_geom_bond_atom_site_label_1
_geom_bond_atom_site_label_2
_geom_bond_distance
_geom_bond_site_symmetry_2
_geom_bond_publ_flag
C1 C3 1.509(7) . ?
C1 C5 1.526(5) . ?
C1 C2 1.529(6) . ?
C1 C4 1.535(7) . ?
C2 H2A 0.9600 . ?
C2 H2B 0.9600 . ?
C2 H2C 0.9600 . ?
C3 H3A 0.9600 . ?
C3 H3B 0.9600 . ?
C3 H3C 0.9600 . ?
C4 H4A 0.9600 . ?
C4 H4B 0.9600 . ?
C4 H4C 0.9600 . ?
C5 C10 1.384(5) . ?
C5 C6 1.389(5) . ?
C6 C7 1.388(6) . ?
C6 H6 0.9300 . ?
C7 C8 1.368(5) . ?
C7 H7 0.9300 . ?
C8 C9 1.371(5) . ?
C8 N1 1.446(5) . ?
C9 C10 1.374(5) . ?
C9 H9 0.9300 . ?
C10 H10 0.9300 . ?
C11 O1 1.246(4) . ?
C11 C12 1.394(5) . ?
C11 N1 1.410(5) . ?
C12 C13 1.371(5) . ?
C12 H12 0.9300 . ?
C13 N4 1.342(4) . ?
C13 C14 1.437(5) . ?
C14 N2 1.301(4) . ?
C14 C15 1.437(5) . ?
C15 N3 1.136(5) . ?
N1 N2 1.338(4) . ?
N4 H4D 0.8600 . ?
N4 H4E 0.8600 . ?

loop_
_geom_torsion_atom_site_label_1
_geom_torsion_atom_site_label_2
_geom_torsion_atom_site_label_3
_geom_torsion_atom_site_label_4
_geom_torsion
_geom_torsion_site_symmetry_1
_geom_torsion_site_symmetry_2
_geom_torsion_site_symmetry_3
_geom_torsion_site_symmetry_4
_geom_torsion_publ_flag
C3 C1 C5 C10 -47.3(6) . . . . ?
C2 C1 C5 C10 -169.0(4) . . . . ?
C4 C1 C5 C10 73.4(5) . . . . ?
C3 C1 C5 C6 135.2(5) . . . . ?
C2 C1 C5 C6 13.5(6) . . . . ?
C4 C1 C5 C6 -104.2(5) . . . . ?
C10 C5 C6 C7 -0.7(6) . . . . ?
C1 C5 C6 C7 177.0(4) . . . . ?
C5 C6 C7 C8 -0.3(6) . . . . ?
C6 C7 C8 C9 1.0(6) . . . . ?
C6 C7 C8 N1 -175.6(3) . . . . ?
C7 C8 C9 C10 -0.8(6) . . . . ?
N1 C8 C9 C10 175.9(3) . . . . ?
C8 C9 C10 C5 -0.3(6) . . . . ?
C6 C5 C10 C9 1.0(6) . . . . ?
C1 C5 C10 C9 -176.8(4) . . . . ?
O1 C11 C12 C13 175.7(4) . . . . ?
N1 C11 C12 C13 -5.3(5) . . . . ?
C11 C12 C13 N4 -179.6(3) . . . . ?
C11 C12 C13 C14 0.2(5) . . . . ?
N4 C13 C14 N2 -175.9(3) . . . . ?
C12 C13 C14 N2 4.4(6) . . . . ?
N4 C13 C14 C15 7.1(5) . . . . ?
C12 C13 C14 C15 -172.7(4) . . . . ?
O1 C11 N1 N2 -173.9(3) . . . . ?
C12 C11 N1 N2 7.0(5) . . . . ?
O1 C11 N1 C8 5.4(5) . . . . ?
C12 C11 N1 C8 -173.7(3) . . . . ?
C7 C8 N1 N2 117.8(4) . . . . ?
C9 C8 N1 N2 -58.9(4) . . . . ?
C7 C8 N1 C11 -61.6(5) . . . . ?
C9 C8 N1 C11 121.8(4) . . . . ?
C15 C14 N2 N1 174.3(3) . . . . ?
C13 C14 N2 N1 -3.0(5) . . . . ?
C11 N1 N2 C14 -3.0(5) . . . . ?
C8 N1 N2 C14 177.6(3) . . . . ?
